data_7005938
loop_
_publ_author_name
'Liddle, Stephen T.'
'Arnold, Polly L.'

_publ_section_title
;
 Synthesis and characterisation of yttrium complexes supported by the
 beta-diketiminate ligand {ArNC(CH3)CHC(CH3)NAr}- (Ar =
 2,6-Pr(i)2C6H3).
;
_journal_issue 30
_journal_name_full 'Dalton transactions (Cambridge, England : 2003)'
_journal_page_first 3305
_journal_page_last 3313
_journal_paper_doi 10.1039/b706971e
_journal_year 2007
_chemical_formula_moiety 'C73 H107 I N2 O2 P Y'
_chemical_formula_sum 'C73 H107 I N2 O2 P Y'
_chemical_formula_weight 1291.39
_chemical_name_systematic
;
?
;
_space_group_IT_number 2
_symmetry_cell_setting triclinic
_symmetry_space_group_name_Hall '-P 1'
_symmetry_space_group_name_H-M 'P -1'
_atom_sites_solution_hydrogens 'geom, PH and Me from difmap'
_atom_sites_solution_primary heavy
_atom_sites_solution_secondary difmap
_audit_creation_method 'enCIFer editing of SHELXL97 CIF output'
_cell_angle_alpha 95.484(2)
_cell_angle_beta 91.431(2)
_cell_angle_gamma 102.875(2)
_cell_formula_units_Z 2
_cell_length_a 10.1103(6)
_cell_length_b 12.5075(7)
_cell_length_c 29.0482(16)
_cell_measurement_reflns_used 7365
_cell_measurement_temperature 150(2)
_cell_measurement_theta_max 24.46
_cell_measurement_theta_min 2.15
_cell_volume 3560.5(4)
_computing_cell_refinement 'Bruker SAINT version 6.36a (Bruker, 2000)'
_computing_data_collection 'Bruker SMART version 5.625 (Bruker, 2001)'
_computing_data_reduction 'Bruker SAINT; Bruker SHELXTL (Bruker, 2001)'
_computing_molecular_graphics 'Bruker SHELXTL'
_computing_publication_material 'enCIFer(Allen et al.,2004);PLATON(Spek,2003)'
_computing_structure_refinement 'SHELXL-97 (Sheldrick, 1997)'
_computing_structure_solution 'Bruker SHELXTL'
_diffrn_ambient_temperature 150(2)
_diffrn_measured_fraction_theta_full 0.996
_diffrn_measured_fraction_theta_max 0.996
_diffrn_measurement_device_type 'Bruker SMART APEX CCD diffractometer'
_diffrn_measurement_method '\w rotation with narrow frames'
_diffrn_radiation_monochromator graphite
_diffrn_radiation_source 'normal-focus sealed tube'
_diffrn_radiation_type MoK\a
_diffrn_radiation_wavelength 0.71073
_diffrn_reflns_av_R_equivalents 0.0248
_diffrn_reflns_av_sigmaI/netI 0.0427
_diffrn_reflns_limit_h_max 12
_diffrn_reflns_limit_h_min -11
_diffrn_reflns_limit_k_max 14
_diffrn_reflns_limit_k_min -14
_diffrn_reflns_limit_l_max 34
_diffrn_reflns_limit_l_min -34
_diffrn_reflns_number 25883
_diffrn_reflns_theta_full 25.00
_diffrn_reflns_theta_max 25.00
_diffrn_reflns_theta_min 2.07
_diffrn_standards_decay_% 0
_diffrn_standards_number 0
_exptl_absorpt_coefficient_mu 1.317
_exptl_absorpt_correction_T_max 0.7604
_exptl_absorpt_correction_T_min 0.6485
_exptl_absorpt_correction_type multi-scan
_exptl_absorpt_process_details '(SADABS; Bruker, 2001)'
_exptl_crystal_colour colourless
_exptl_crystal_density_diffrn 1.205
_exptl_crystal_density_method 'not measured'
_exptl_crystal_description block
_exptl_crystal_F_000 1364
_exptl_crystal_size_max 0.36
_exptl_crystal_size_mid 0.27
_exptl_crystal_size_min 0.22
_refine_diff_density_max 1.053
_refine_diff_density_min -0.721
_refine_diff_density_rms 0.075
_refine_ls_extinction_method none
_refine_ls_goodness_of_fit_ref 1.024
_refine_ls_hydrogen_treatment mixed
_refine_ls_matrix_type full
_refine_ls_number_parameters 768
_refine_ls_number_reflns 12463
_refine_ls_number_restraints 10
_refine_ls_restrained_S_all 1.042
_refine_ls_R_factor_all 0.0703
_refine_ls_R_factor_gt 0.0472
_refine_ls_shift/su_max 0.001
_refine_ls_shift/su_mean 0.000
_refine_ls_structure_factor_coef Fsqd
_refine_ls_weighting_details 'calc w=1/[\s^2^(Fo^2^)+(0.0693P)^2^+2.5681P] where P=(Fo^2^+2Fc^2^)/3'
_refine_ls_weighting_scheme calc
_refine_ls_wR_factor_gt 0.1167
_refine_ls_wR_factor_ref 0.1294
_reflns_number_gt 9332
_reflns_number_total 12463
_reflns_threshold_expression I>2\s(I)
_cod_data_source_file b706971e.txt
_cod_data_source_block 5a
_cod_depositor_comments
;
The following automatic conversions were performed:
'_symmetry_cell_setting' value 'Triclinic' changed to 'triclinic'
according to '/home/saulius/struct/CIF-dictionaries/cif_core.dic'
dictionary named 'cif_core.dic' version 2.4.1 from 2010-06-29.

Automatic conversion script
Id: cif_fix_enum 1527 2010-12-29 10:47:43Z saulius 
;
_cod_original_sg_symbol_H-M P-1
_cod_database_code 7005938

loop_
_symmetry_equiv_pos_as_xyz
'x, y, z'
'-x, -y, -z'

loop_
_atom_site_label
_atom_site_type_symbol
_atom_site_fract_x
_atom_site_fract_y
_atom_site_fract_z
_atom_site_U_iso_or_equiv
_atom_site_adp_type
_atom_site_occupancy
_atom_site_symmetry_multiplicity
_atom_site_calc_flag
_atom_site_refinement_flags
_atom_site_disorder_assembly
_atom_site_disorder_group
Y1 Y 0.98476(3) 0.30974(3) 0.363406(12) 0.03168(11) Uani 1 1 d . . .
I1 I 1.08591(3) 0.29967(3) 0.459701(10) 0.06076(12) Uani 1 1 d . . .
C1 C 0.7092(4) 0.0769(3) 0.10719(13) 0.0364(9) Uani 1 1 d . . .
C2 C 0.6288(4) -0.0310(3) 0.10296(13) 0.0373(9) Uani 1 1 d . . .
C3 C 0.5911(4) -0.0863(3) 0.05898(14) 0.0417(10) Uani 1 1 d . . .
H3A H 0.5383 -0.1599 0.0560 0.050 Uiso 1 1 calc R . .
C4 C 0.6296(4) -0.0358(3) 0.01990(14) 0.0406(9) Uani 1 1 d . . .
H4A H 0.6034 -0.0744 -0.0099 0.049 Uiso 1 1 calc R . .
C5 C 0.7062(4) 0.0711(3) 0.02389(13) 0.0382(9) Uani 1 1 d . . .
H5A H 0.7311 0.1058 -0.0033 0.046 Uiso 1 1 calc R . .
C6 C 0.7475(4) 0.1287(3) 0.06690(13) 0.0351(8) Uani 1 1 d . . .
C7 C 0.5815(4) -0.0922(3) 0.14341(13) 0.0375(9) Uani 1 1 d . . .
C8 C 0.6574(4) -0.1620(4) 0.16104(17) 0.0524(11) Uani 1 1 d . . .
C9 C 0.6057(5) -0.2266(4) 0.19518(17) 0.0565(12) Uani 1 1 d . . .
H9A H 0.6563 -0.2748 0.2066 0.068 Uiso 1 1 calc R . .
C10 C 0.4832(5) -0.2223(3) 0.21281(15) 0.0566(12) Uani 1 1 d D . .
C11 C 0.4119(4) -0.1515(3) 0.19740(15) 0.0482(11) Uani 1 1 d . . .
H11A H 0.3284 -0.1470 0.2108 0.058 Uiso 1 1 calc R . .
C12 C 0.4578(4) -0.0855(3) 0.16253(13) 0.0374(9) Uani 1 1 d . . .
C13 C 0.7952(6) -0.1683(5) 0.1430(2) 0.099(2) Uani 1 1 d D . .
H13A H 0.8231 -0.1071 0.1230 0.118 Uiso 1 1 calc R . .
C14 C 0.9027(7) -0.1497(8) 0.1840(3) 0.160(5) Uani 1 1 d D . .
H14A H 0.9913 -0.1539 0.1720 0.240 Uiso 1 1 calc R . .
H14B H 0.8755 -0.2067 0.2050 0.240 Uiso 1 1 calc R . .
H14C H 0.9089 -0.0769 0.2008 0.240 Uiso 1 1 calc R . .
C15 C 0.7816(10) -0.2758(6) 0.1129(3) 0.208(7) Uani 1 1 d D . .
H15A H 0.7154 -0.2798 0.0872 0.312 Uiso 1 1 calc R . .
H15B H 0.7505 -0.3375 0.1314 0.312 Uiso 1 1 calc R . .
H15C H 0.8699 -0.2800 0.1006 0.312 Uiso 1 1 calc R . .
C16 C 0.4122(8) -0.2983(4) 0.24653(17) 0.114(3) Uani 1 1 d D . .
H16A H 0.3148 -0.3090 0.2360 0.137 Uiso 1 1 calc R . .
C17 C 0.4305(6) -0.4158(4) 0.2416(2) 0.092(2) Uani 1 1 d D . .
H17A H 0.4014 -0.4500 0.2102 0.138 Uiso 1 1 calc R . .
H17B H 0.3756 -0.4578 0.2640 0.138 Uiso 1 1 calc R . .
H17C H 0.5265 -0.4155 0.2475 0.138 Uiso 1 1 calc R . .
C18 C 0.4124(9) -0.2447(5) 0.29555(18) 0.140(4) Uani 1 1 d D . .
H18A H 0.3946 -0.1710 0.2948 0.210 Uiso 1 1 calc R . .
H18B H 0.5011 -0.2386 0.3112 0.210 Uiso 1 1 calc R . .
H18C H 0.3416 -0.2898 0.3124 0.210 Uiso 1 1 calc R . .
C19 C 0.3710(4) -0.0119(3) 0.14541(14) 0.0433(10) Uani 1 1 d . . .
H19A H 0.4258 0.0343 0.1233 0.052 Uiso 1 1 calc R . .
C20 C 0.3367(7) 0.0664(5) 0.18381(19) 0.0863(19) Uani 1 1 d . . .
H20A H 0.4204 0.1071 0.2009 0.129 Uiso 1 1 calc R . .
H20B H 0.2765 0.0244 0.2049 0.129 Uiso 1 1 calc R . .
H20C H 0.2911 0.1185 0.1705 0.129 Uiso 1 1 calc R . .
C21 C 0.2441(5) -0.0807(5) 0.1181(2) 0.0803(17) Uani 1 1 d . . .
H21A H 0.2712 -0.1244 0.0917 0.120 Uiso 1 1 calc R . .
H21B H 0.1901 -0.0316 0.1069 0.120 Uiso 1 1 calc R . .
H21C H 0.1897 -0.1301 0.1383 0.120 Uiso 1 1 calc R . .
C22 C 0.8328(4) 0.2435(3) 0.06982(12) 0.0339(8) Uani 1 1 d . . .
C23 C 0.9714(4) 0.2618(3) 0.06236(12) 0.0351(8) Uani 1 1 d . . .
C24 C 1.0500(4) 0.3696(3) 0.06784(13) 0.0388(9) Uani 1 1 d . . .
H24A H 1.1442 0.3816 0.0625 0.047 Uiso 1 1 calc R . .
C25 C 0.9964(4) 0.4586(3) 0.08067(15) 0.0443(10) Uani 1 1 d . . .
C26 C 0.8580(4) 0.4390(3) 0.08690(17) 0.0524(11) Uani 1 1 d . . .
H26A H 0.8191 0.4999 0.0956 0.063 Uiso 1 1 calc R . .
C27 C 0.7739(4) 0.3343(3) 0.08100(15) 0.0431(10) Uani 1 1 d . . .
C28 C 1.0393(4) 0.1680(3) 0.04683(14) 0.0423(10) Uani 1 1 d . . .
H28A H 0.9789 0.0975 0.0543 0.051 Uiso 1 1 calc R . .
C29 C 1.1786(5) 0.1791(4) 0.07130(17) 0.0578(12) Uani 1 1 d . . .
H29A H 1.1703 0.1894 0.1049 0.087 Uiso 1 1 calc R . .
H29B H 1.2428 0.2428 0.0615 0.087 Uiso 1 1 calc R . .
H29C H 1.2116 0.1121 0.0631 0.087 Uiso 1 1 calc R . .
C30 C 1.0547(5) 0.1601(4) -0.00549(16) 0.0594(13) Uani 1 1 d . . .
H30A H 0.9649 0.1461 -0.0213 0.089 Uiso 1 1 calc R . .
H30B H 1.0985 0.0995 -0.0148 0.089 Uiso 1 1 calc R . .
H30C H 1.1107 0.2295 -0.0138 0.089 Uiso 1 1 calc R . .
C31 C 1.0866(5) 0.5738(3) 0.08906(18) 0.0555(12) Uani 1 1 d . . .
H31A H 1.0265 0.6262 0.0962 0.067 Uiso 1 1 calc R . .
C32 C 1.1627(9) 0.6075(5) 0.0470(2) 0.116(3) Uani 1 1 d . . .
H32A H 1.2189 0.6824 0.0538 0.174 Uiso 1 1 calc R . .
H32B H 1.0978 0.6058 0.0212 0.174 Uiso 1 1 calc R . .
H32C H 1.2209 0.5563 0.0387 0.174 Uiso 1 1 calc R . .
C33 C 1.1819(9) 0.5832(6) 0.1302(2) 0.130(3) Uani 1 1 d . . .
H33A H 1.1297 0.5654 0.1575 0.194 Uiso 1 1 calc R . .
H33B H 1.2373 0.6586 0.1356 0.194 Uiso 1 1 calc R . .
H33C H 1.2412 0.5316 0.1245 0.194 Uiso 1 1 calc R . .
C34 C 0.6202(4) 0.3190(4) 0.08348(17) 0.0543(12) Uani 1 1 d . . .
H34A H 0.5813 0.2389 0.0855 0.065 Uiso 1 1 calc R . .
C35 C 0.5767(5) 0.3832(5) 0.1263(2) 0.0745(16) Uani 1 1 d . . .
H35A H 0.6218 0.3672 0.1543 0.112 Uiso 1 1 calc R . .
H35B H 0.4780 0.3607 0.1285 0.112 Uiso 1 1 calc R . .
H35C H 0.6026 0.4625 0.1234 0.112 Uiso 1 1 calc R . .
C36 C 0.5626(5) 0.3484(5) 0.0395(2) 0.0771(16) Uani 1 1 d . . .
H36A H 0.5868 0.3030 0.0130 0.116 Uiso 1 1 calc R . .
H36B H 0.5998 0.4265 0.0362 0.116 Uiso 1 1 calc R . .
H36C H 0.4635 0.3349 0.0405 0.116 Uiso 1 1 calc R . .
P1 P 0.74976(12) 0.15304(10) 0.16548(4) 0.0460(3) Uani 1 1 d . . .
H1P H 0.764(6) 0.078(5) 0.185(2) 0.103(19) Uiso 1 1 d . . .
C37 C 0.9358(6) 0.2054(6) 0.17089(19) 0.0811(17) Uani 1 1 d . . .
H37A H 0.9793 0.1528 0.1527 0.097 Uiso 1 1 calc R . .
H37B H 0.9594 0.2766 0.1574 0.097 Uiso 1 1 calc R . .
C38 C 0.9921(5) 0.2218(5) 0.21969(15) 0.0643(14) Uani 1 1 d . . .
H38A H 0.9277 0.2515 0.2396 0.077 Uiso 1 1 calc R . .
H38B H 0.9957 0.1487 0.2294 0.077 Uiso 1 1 calc R . .
C39 C 1.1247(5) 0.2936(5) 0.22868(19) 0.0720(15) Uani 1 1 d . . .
H39A H 1.1172 0.3695 0.2241 0.086 Uiso 1 1 calc R . .
H39B H 1.1852 0.2717 0.2050 0.086 Uiso 1 1 calc R . .
C40 C 1.1901(5) 0.2966(4) 0.27367(17) 0.0611(13) Uani 1 1 d . . .
H40A H 1.2223 0.2278 0.2750 0.073 Uiso 1 1 calc R . .
H40B H 1.2708 0.3588 0.2772 0.073 Uiso 1 1 calc R . .
O1 O 1.1081(3) 0.3080(2) 0.31080(9) 0.0419(6) Uani 1 1 d . . .
O2 O 1.0851(3) 0.5002(2) 0.38132(10) 0.0453(7) Uani 1 1 d . . .
C41 C 1.0522(5) 0.5817(4) 0.41593(18) 0.0629(13) Uani 1 1 d . . .
H41A H 1.0412 0.5533 0.4466 0.075 Uiso 1 1 calc R . .
H41B H 0.9685 0.6042 0.4066 0.075 Uiso 1 1 calc R . .
C42 C 1.1755(7) 0.6754(4) 0.4163(2) 0.095(2) Uani 1 1 d . . .
H42A H 1.1644 0.7234 0.3919 0.115 Uiso 1 1 calc R . .
H42B H 1.1889 0.7205 0.4467 0.115 Uiso 1 1 calc R . .
C43 C 1.2893(7) 0.6266(6) 0.4077(2) 0.090(2) Uani 1 1 d . . .
H43A H 1.3267 0.6070 0.4367 0.108 Uiso 1 1 calc R . .
H43B H 1.3621 0.6772 0.3931 0.108 Uiso 1 1 calc R . .
C44 C 1.2315(4) 0.5271(4) 0.37583(19) 0.0621(13) Uani 1 1 d . . .
H44A H 1.2513 0.5413 0.3435 0.075 Uiso 1 1 calc R . .
H44B H 1.2714 0.4651 0.3834 0.075 Uiso 1 1 calc R . .
C45 C 0.5751(4) 0.3049(4) 0.28319(18) 0.0590(12) Uani 1 1 d . . .
H45A H 0.5944 0.3855 0.2850 0.088 Uiso 1 1 calc R . .
H45B H 0.4917 0.2780 0.2991 0.088 Uiso 1 1 calc R . .
H45C H 0.5633 0.2740 0.2507 0.088 Uiso 1 1 calc R . .
C46 C 0.6914(4) 0.2697(3) 0.30593(13) 0.0364(9) Uani 1 1 d . . .
C47 C 0.6942(4) 0.1586(3) 0.29569(13) 0.0368(9) Uani 1 1 d . . .
H47A H 0.6407 0.1225 0.2690 0.044 Uiso 1 1 calc R . .
C48 C 0.7634(4) 0.0917(3) 0.31857(12) 0.0346(8) Uani 1 1 d . . .
C49 C 0.7240(5) -0.0298(3) 0.30232(15) 0.0505(11) Uani 1 1 d . . .
H49A H 0.8061 -0.0577 0.2970 0.076 Uiso 1 1 calc R . .
H49B H 0.6683 -0.0412 0.2734 0.076 Uiso 1 1 calc R . .
H49C H 0.6718 -0.0693 0.3260 0.076 Uiso 1 1 calc R . .
N1 N 0.7819(3) 0.3408(2) 0.33453(10) 0.0321(7) Uani 1 1 d . . .
C50 C 0.7608(4) 0.4502(3) 0.34495(14) 0.0395(9) Uani 1 1 d . A .
C51 C 0.6935(4) 0.4743(4) 0.38504(15) 0.0476(10) Uani 1 1 d . . .
C52 C 0.6800(5) 0.5818(4) 0.39594(18) 0.0634(13) Uani 1 1 d . A .
H52A H 0.6335 0.5991 0.4227 0.076 Uiso 1 1 calc R . .
C53 C 0.7333(6) 0.6641(4) 0.3684(2) 0.0706(15) Uani 1 1 d . . .
H53A H 0.7228 0.7372 0.3763 0.085 Uiso 1 1 calc R A .
C54 C 0.8007(5) 0.6406(4) 0.32982(19) 0.0632(13) Uani 1 1 d . A .
H54A H 0.8370 0.6980 0.3114 0.076 Uiso 1 1 calc R . .
C55 C 0.8173(4) 0.5343(3) 0.31709(15) 0.0477(10) Uani 1 1 d . . .
C56 C 0.6379(4) 0.3871(4) 0.41627(14) 0.0541(11) Uani 0.66(2) 1 d PD A 1
H56 H 0.6566 0.3161 0.4023 0.065 Uiso 0.66(2) 1 calc PR A 1
C57 C 0.7038(14) 0.4106(12) 0.4648(3) 0.086(4) Uani 0.66(2) 1 d PD A 1
H57A H 0.8026 0.4219 0.4630 0.129 Uiso 0.66(2) 1 calc PR A 1
H57B H 0.6698 0.3480 0.4825 0.129 Uiso 0.66(2) 1 calc PR A 1
H57C H 0.6817 0.4772 0.4803 0.129 Uiso 0.66(2) 1 calc PR A 1
C58 C 0.4824(7) 0.3699(12) 0.4196(5) 0.092(4) Uani 0.66(2) 1 d PD A 1
H58A H 0.4477 0.3048 0.4357 0.138 Uiso 0.66(2) 1 calc PR A 1
H58B H 0.4394 0.3592 0.3884 0.138 Uiso 0.66(2) 1 calc PR A 1
H58C H 0.4614 0.4349 0.4368 0.138 Uiso 0.66(2) 1 calc PR A 1
C56A C 0.6379(4) 0.3871(4) 0.41627(14) 0.0541(11) Uani 0.34(2) 1 d P A 2
H56A H 0.7060 0.3402 0.4169 0.065 Uiso 0.34(2) 1 calc PR A 2
C57A C 0.628(3) 0.430(2) 0.4665(5) 0.097(10) Uani 0.34(2) 1 d PD A 2
H57D H 0.6933 0.5010 0.4737 0.146 Uiso 0.34(2) 1 calc PR A 2
H57E H 0.6475 0.3772 0.4869 0.146 Uiso 0.34(2) 1 calc PR A 2
H57F H 0.5356 0.4409 0.4714 0.146 Uiso 0.34(2) 1 calc PR A 2
C58A C 0.5069(15) 0.3099(16) 0.3980(6) 0.064(6) Uani 0.34(2) 1 d PD A 2
H58D H 0.5192 0.2759 0.3671 0.096 Uiso 0.34(2) 1 calc PR A 2
H58E H 0.4355 0.3512 0.3963 0.096 Uiso 0.34(2) 1 calc PR A 2
H58F H 0.4808 0.2523 0.4188 0.096 Uiso 0.34(2) 1 calc PR A 2
C59 C 0.8954(5) 0.5123(4) 0.27482(17) 0.0575(12) Uani 1 1 d . A .
H59A H 0.9163 0.4382 0.2761 0.069 Uiso 1 1 calc R . .
C60 C 1.0278(5) 0.5938(5) 0.2731(2) 0.0817(18) Uani 1 1 d . . .
H60A H 1.0825 0.5964 0.3017 0.123 Uiso 1 1 calc R A .
H60B H 1.0109 0.6670 0.2699 0.123 Uiso 1 1 calc R . .
H60C H 1.0769 0.5714 0.2465 0.123 Uiso 1 1 calc R . .
C61 C 0.8149(7) 0.5082(7) 0.2301(2) 0.122(3) Uani 1 1 d . . .
H61A H 0.7373 0.4447 0.2277 0.183 Uiso 1 1 calc R A .
H61B H 0.8730 0.5011 0.2040 0.183 Uiso 1 1 calc R . .
H61C H 0.7821 0.5761 0.2295 0.183 Uiso 1 1 calc R . .
N2 N 0.8564(3) 0.1286(2) 0.35334(10) 0.0340(7) Uani 1 1 d . . .
C62 C 0.8923(4) 0.0485(3) 0.38135(13) 0.0402(9) Uani 1 1 d . . .
C63 C 0.8072(5) 0.0135(3) 0.41744(14) 0.0477(11) Uani 1 1 d . . .
C64 C 0.8479(6) -0.0557(4) 0.44677(16) 0.0650(15) Uani 1 1 d . . .
H64A H 0.7917 -0.0799 0.4712 0.078 Uiso 1 1 calc R . .
C65 C 0.9666(7) -0.0902(4) 0.44163(18) 0.0733(16) Uani 1 1 d . . .
H65A H 0.9929 -0.1362 0.4627 0.088 Uiso 1 1 calc R . .
C66 C 1.0474(5) -0.0579(4) 0.40581(17) 0.0619(13) Uani 1 1 d . . .
H66A H 1.1289 -0.0829 0.4021 0.074 Uiso 1 1 calc R . .
C67 C 1.0120(4) 0.0116(3) 0.37449(15) 0.0469(10) Uani 1 1 d . . .
C68 C 0.6760(5) 0.0502(4) 0.42525(15) 0.0602(13) Uani 1 1 d . . .
H68A H 0.6659 0.1011 0.4015 0.072 Uiso 1 1 calc R . .
C69 C 0.6783(6) 0.1131(5) 0.4727(2) 0.091(2) Uani 1 1 d . . .
H69A H 0.7551 0.1773 0.4759 0.136 Uiso 1 1 calc R . .
H69B H 0.6880 0.0648 0.4967 0.136 Uiso 1 1 calc R . .
H69C H 0.5934 0.1378 0.4763 0.136 Uiso 1 1 calc R . .
C70 C 0.5512(6) -0.0466(5) 0.4197(2) 0.0880(19) Uani 1 1 d . . .
H70A H 0.5435 -0.0825 0.3879 0.132 Uiso 1 1 calc R . .
H70B H 0.4693 -0.0192 0.4262 0.132 Uiso 1 1 calc R . .
H70C H 0.5612 -0.0999 0.4414 0.132 Uiso 1 1 calc R . .
C71 C 1.1030(4) 0.0409(4) 0.33518(17) 0.0543(12) Uani 1 1 d . . .
H71A H 1.0653 0.0929 0.3174 0.065 Uiso 1 1 calc R . .
C72 C 1.2464(5) 0.0987(5) 0.3528(3) 0.0884(19) Uani 1 1 d . . .
H72A H 1.2438 0.1662 0.3726 0.133 Uiso 1 1 calc R . .
H72B H 1.3027 0.1174 0.3265 0.133 Uiso 1 1 calc R . .
H72C H 1.2850 0.0496 0.3708 0.133 Uiso 1 1 calc R . .
C73 C 1.1052(6) -0.0617(4) 0.3022(2) 0.0768(16) Uani 1 1 d . . .
H73A H 1.0119 -0.0995 0.2920 0.115 Uiso 1 1 calc R . .
H73B H 1.1481 -0.1115 0.3183 0.115 Uiso 1 1 calc R . .
H73C H 1.1568 -0.0397 0.2752 0.115 Uiso 1 1 calc R . .

loop_
_atom_site_aniso_label
_atom_site_aniso_U_11
_atom_site_aniso_U_22
_atom_site_aniso_U_33
_atom_site_aniso_U_23
_atom_site_aniso_U_13
_atom_site_aniso_U_12
Y1 0.03101(19) 0.0298(2) 0.0318(2) 0.00629(15) 0.00133(14) 0.00032(15)
I1 0.0813(2) 0.0517(2) 0.03858(17) 0.01355(13) -0.01479(14) -0.00958(16)
C1 0.041(2) 0.032(2) 0.034(2) -0.0004(16) 0.0133(16) 0.0023(17)
C2 0.041(2) 0.029(2) 0.041(2) 0.0024(17) 0.0149(17) 0.0046(17)
C3 0.042(2) 0.027(2) 0.053(2) -0.0011(18) 0.0148(19) 0.0017(17)
C4 0.039(2) 0.037(2) 0.039(2) -0.0096(18) 0.0106(17) 0.0014(18)
C5 0.039(2) 0.040(2) 0.033(2) 0.0036(17) 0.0123(16) 0.0036(17)
C6 0.037(2) 0.029(2) 0.038(2) 0.0010(16) 0.0111(16) 0.0049(16)
C7 0.039(2) 0.027(2) 0.042(2) 0.0053(16) 0.0109(17) -0.0028(16)
C8 0.049(3) 0.039(2) 0.072(3) 0.018(2) 0.020(2) 0.010(2)
C9 0.061(3) 0.042(3) 0.073(3) 0.021(2) 0.013(2) 0.017(2)
C10 0.081(3) 0.042(3) 0.049(3) 0.012(2) 0.022(2) 0.012(2)
C11 0.051(3) 0.042(2) 0.051(3) 0.007(2) 0.021(2) 0.006(2)
C12 0.044(2) 0.027(2) 0.036(2) -0.0018(16) 0.0078(17) 0.0001(17)
C13 0.071(4) 0.101(5) 0.153(6) 0.081(5) 0.061(4) 0.047(4)
C14 0.059(4) 0.204(10) 0.249(12) 0.142(9) 0.027(6) 0.043(5)
C15 0.301(13) 0.114(6) 0.290(13) 0.121(8) 0.259(12) 0.148(8)
C16 0.190(8) 0.082(4) 0.093(5) 0.052(4) 0.084(5) 0.053(5)
C17 0.091(4) 0.070(4) 0.111(5) 0.042(4) 0.026(4) -0.006(3)
C18 0.204(9) 0.101(5) 0.070(4) 0.016(4) 0.038(5) -0.067(6)
C19 0.044(2) 0.041(2) 0.044(2) 0.0068(19) 0.0109(18) 0.0052(19)
C20 0.137(6) 0.083(4) 0.059(3) 0.004(3) 0.013(3) 0.068(4)
C21 0.066(3) 0.066(4) 0.105(5) 0.015(3) -0.019(3) 0.007(3)
C22 0.038(2) 0.030(2) 0.0294(19) 0.0007(15) 0.0081(16) -0.0002(16)
C23 0.042(2) 0.032(2) 0.0302(19) 0.0047(16) 0.0076(16) 0.0054(17)
C24 0.038(2) 0.034(2) 0.041(2) 0.0058(17) 0.0109(17) 0.0004(17)
C25 0.040(2) 0.032(2) 0.056(3) 0.0004(19) 0.0073(19) 0.0001(18)
C26 0.049(3) 0.030(2) 0.076(3) -0.006(2) 0.008(2) 0.0079(19)
C27 0.040(2) 0.035(2) 0.052(2) -0.0002(19) 0.0093(19) 0.0051(18)
C28 0.044(2) 0.029(2) 0.052(2) 0.0041(18) 0.0159(19) 0.0032(17)
C29 0.057(3) 0.058(3) 0.065(3) 0.009(2) 0.011(2) 0.023(2)
C30 0.057(3) 0.062(3) 0.057(3) -0.011(2) 0.016(2) 0.014(2)
C31 0.050(3) 0.028(2) 0.082(3) -0.002(2) 0.007(2) -0.0013(19)
C32 0.188(8) 0.047(3) 0.078(4) 0.018(3) -0.003(5) -0.050(4)
C33 0.184(8) 0.075(4) 0.086(5) 0.001(4) -0.048(5) -0.057(5)
C34 0.044(2) 0.042(3) 0.075(3) -0.003(2) 0.012(2) 0.008(2)
C35 0.047(3) 0.077(4) 0.095(4) -0.021(3) 0.018(3) 0.015(3)
C36 0.045(3) 0.082(4) 0.097(4) 0.005(3) 0.003(3) 0.002(3)
P1 0.0538(7) 0.0449(6) 0.0322(5) 0.0002(5) 0.0107(5) -0.0032(5)
C37 0.071(4) 0.105(5) 0.058(3) -0.008(3) 0.010(3) 0.008(3)
C38 0.072(3) 0.077(4) 0.037(2) 0.002(2) 0.012(2) 0.001(3)
C39 0.070(3) 0.090(4) 0.065(3) 0.021(3) 0.031(3) 0.028(3)
C40 0.053(3) 0.059(3) 0.068(3) 0.007(2) 0.028(2) 0.003(2)
O1 0.0408(15) 0.0401(16) 0.0448(16) 0.0112(12) 0.0154(12) 0.0049(12)
O2 0.0485(16) 0.0357(15) 0.0478(16) 0.0070(13) -0.0009(13) 0.0003(13)
C41 0.078(3) 0.042(3) 0.063(3) -0.015(2) -0.012(3) 0.012(2)
C42 0.131(6) 0.037(3) 0.103(5) -0.010(3) -0.061(4) 0.002(3)
C43 0.082(4) 0.103(5) 0.060(3) 0.002(3) 0.003(3) -0.030(4)
C44 0.047(3) 0.051(3) 0.081(3) 0.021(3) -0.003(2) -0.013(2)
C45 0.044(3) 0.054(3) 0.076(3) -0.001(2) -0.019(2) 0.010(2)
C46 0.033(2) 0.039(2) 0.036(2) 0.0018(17) 0.0061(16) 0.0053(17)
C47 0.034(2) 0.042(2) 0.0293(19) -0.0014(17) 0.0033(15) -0.0001(17)
C48 0.036(2) 0.033(2) 0.032(2) 0.0049(16) 0.0123(16) -0.0004(16)
C49 0.063(3) 0.035(2) 0.045(2) -0.0004(19) -0.001(2) -0.003(2)
N1 0.0311(16) 0.0315(17) 0.0324(16) 0.0028(13) 0.0035(13) 0.0044(13)
C50 0.031(2) 0.038(2) 0.047(2) -0.0018(18) -0.0042(17) 0.0064(17)
C51 0.042(2) 0.051(3) 0.049(3) -0.009(2) -0.0011(19) 0.016(2)
C52 0.066(3) 0.062(3) 0.063(3) -0.016(3) 0.001(2) 0.025(3)
C53 0.080(4) 0.048(3) 0.088(4) -0.012(3) -0.001(3) 0.030(3)
C54 0.071(3) 0.041(3) 0.080(4) 0.006(2) 0.001(3) 0.019(2)
C55 0.050(2) 0.039(2) 0.056(3) 0.005(2) 0.000(2) 0.013(2)
C56 0.053(3) 0.061(3) 0.046(3) -0.007(2) 0.011(2) 0.013(2)
C57 0.085(9) 0.105(8) 0.054(5) 0.018(5) -0.006(5) -0.011(8)
C58 0.058(6) 0.103(9) 0.108(10) 0.006(8) 0.013(5) 0.003(5)
C56A 0.053(3) 0.061(3) 0.046(3) -0.007(2) 0.011(2) 0.013(2)
C57A 0.084(17) 0.12(2) 0.058(11) -0.026(12) -0.009(11) -0.027(17)
C58A 0.055(10) 0.070(13) 0.058(10) -0.009(8) 0.015(7) -0.003(8)
C59 0.075(3) 0.040(3) 0.063(3) 0.018(2) 0.020(3) 0.017(2)
C60 0.056(3) 0.115(5) 0.066(3) 0.023(3) 0.002(3) -0.004(3)
C61 0.072(4) 0.194(8) 0.067(4) -0.019(5) 0.009(3) -0.027(5)
N2 0.0355(17) 0.0351(17) 0.0294(16) 0.0055(13) 0.0046(13) 0.0023(14)
C62 0.054(2) 0.026(2) 0.034(2) 0.0074(16) -0.0005(18) -0.0053(18)
C63 0.066(3) 0.035(2) 0.035(2) 0.0072(18) 0.006(2) -0.005(2)
C64 0.104(4) 0.047(3) 0.036(2) 0.017(2) 0.004(3) -0.004(3)
C65 0.111(5) 0.051(3) 0.057(3) 0.027(3) -0.013(3) 0.009(3)
C66 0.077(3) 0.047(3) 0.065(3) 0.023(2) -0.007(3) 0.016(2)
C67 0.053(3) 0.032(2) 0.056(3) 0.0117(19) -0.002(2) 0.0058(19)
C68 0.085(4) 0.052(3) 0.040(2) 0.011(2) 0.027(2) 0.003(3)
C69 0.092(4) 0.092(4) 0.070(4) -0.019(3) 0.034(3) -0.010(3)
C70 0.076(4) 0.099(5) 0.072(4) -0.008(3) 0.015(3) -0.009(3)
C71 0.050(3) 0.046(3) 0.075(3) 0.027(2) 0.013(2) 0.019(2)
C72 0.055(3) 0.071(4) 0.143(6) 0.036(4) 0.008(3) 0.011(3)
C73 0.088(4) 0.066(4) 0.086(4) 0.020(3) 0.032(3) 0.029(3)

loop_
_atom_type_symbol
_atom_type_description
_atom_type_scat_dispersion_real
_atom_type_scat_dispersion_imag
_atom_type_scat_source
C C 0.0033 0.0016 'International Tables Vol C Tables 4.2.6.8 and 6.1.1.4'
H H 0.0000 0.0000 'International Tables Vol C Tables 4.2.6.8 and 6.1.1.4'
N N 0.0061 0.0033 'International Tables Vol C Tables 4.2.6.8 and 6.1.1.4'
O O 0.0106 0.0060 'International Tables Vol C Tables 4.2.6.8 and 6.1.1.4'
P P 0.1023 0.0942 'International Tables Vol C Tables 4.2.6.8 and 6.1.1.4'
Y Y -2.7962 3.5667 'International Tables Vol C Tables 4.2.6.8 and 6.1.1.4'
I I -0.4742 1.8119 'International Tables Vol C Tables 4.2.6.8 and 6.1.1.4'

loop_
_geom_angle_atom_site_label_1
_geom_angle_atom_site_label_2
_geom_angle_atom_site_label_3
_geom_angle
_geom_angle_site_symmetry_1
_geom_angle_site_symmetry_3
_geom_angle_publ_flag
O1 Y1 N1 107.57(11) . . ?
O1 Y1 N2 100.76(11) . . ?
N1 Y1 N2 80.55(11) . . ?
O1 Y1 O2 88.40(10) . . ?
N1 Y1 O2 93.86(10) . . ?
N2 Y1 O2 170.35(10) . . ?
O1 Y1 I1 120.46(8) . . ?
N1 Y1 I1 131.56(7) . . ?
N2 Y1 I1 95.61(7) . . ?
O2 Y1 I1 82.15(7) . . ?
C2 C1 C6 119.5(3) . . ?
C2 C1 P1 119.1(3) . . ?
C6 C1 P1 121.1(3) . . ?
C3 C2 C1 119.4(3) . . ?
C3 C2 C7 117.0(3) . . ?
C1 C2 C7 123.6(3) . . ?
C4 C3 C2 120.8(4) . . ?
C3 C4 C5 120.0(4) . . ?
C4 C5 C6 121.1(4) . . ?
C5 C6 C1 119.1(3) . . ?
C5 C6 C22 119.6(3) . . ?
C1 C6 C22 121.3(3) . . ?
C12 C7 C8 119.2(4) . . ?
C12 C7 C2 120.4(4) . . ?
C8 C7 C2 120.3(3) . . ?
C9 C8 C7 119.6(4) . . ?
C9 C8 C13 119.1(4) . . ?
C7 C8 C13 121.2(4) . . ?
C10 C9 C8 121.0(4) . . ?
C11 C10 C9 119.7(4) . . ?
C11 C10 C16 115.6(4) . . ?
C9 C10 C16 124.5(5) . . ?
C10 C11 C12 121.9(4) . . ?
C11 C12 C7 118.4(4) . . ?
C11 C12 C19 119.4(4) . . ?
C7 C12 C19 122.1(3) . . ?
C15 C13 C8 108.9(5) . . ?
C15 C13 C14 114.4(7) . . ?
C8 C13 C14 110.1(5) . . ?
C10 C16 C18 114.6(4) . . ?
C10 C16 C17 117.1(4) . . ?
C18 C16 C17 116.2(5) . . ?
C20 C19 C12 112.7(4) . . ?
C20 C19 C21 112.2(4) . . ?
C12 C19 C21 110.7(4) . . ?
C23 C22 C27 119.5(3) . . ?
C23 C22 C6 120.5(3) . . ?
C27 C22 C6 120.0(3) . . ?
C22 C23 C24 119.2(3) . . ?
C22 C23 C28 122.0(3) . . ?
C24 C23 C28 118.8(3) . . ?
C25 C24 C23 122.5(4) . . ?
C24 C25 C26 117.5(4) . . ?
C24 C25 C31 120.9(4) . . ?
C26 C25 C31 121.6(4) . . ?
C25 C26 C27 122.9(4) . . ?
C26 C27 C22 118.4(4) . . ?
C26 C27 C34 120.4(4) . . ?
C22 C27 C34 121.1(3) . . ?
C23 C28 C30 110.6(4) . . ?
C23 C28 C29 113.1(3) . . ?
C30 C28 C29 109.2(4) . . ?
C33 C31 C32 111.1(5) . . ?
C33 C31 C25 110.8(4) . . ?
C32 C31 C25 112.1(4) . . ?
C36 C34 C27 109.7(4) . . ?
C36 C34 C35 111.2(4) . . ?
C27 C34 C35 113.7(4) . . ?
C37 P1 C1 107.0(2) . . ?
C38 C37 P1 113.5(4) . . ?
C39 C38 C37 116.7(4) . . ?
C38 C39 C40 117.4(4) . . ?
O1 C40 C39 114.8(4) . . ?
C40 O1 Y1 174.9(3) . . ?
C44 O2 C41 108.5(3) . . ?
C44 O2 Y1 113.2(3) . . ?
C41 O2 Y1 130.7(3) . . ?
O2 C41 C42 101.8(4) . . ?
C43 C42 C41 106.7(5) . . ?
C42 C43 C44 103.6(5) . . ?
O2 C44 C43 107.3(5) . . ?
N1 C46 C47 123.9(3) . . ?
N1 C46 C45 120.9(4) . . ?
C47 C46 C45 115.3(3) . . ?
C46 C47 C48 130.4(4) . . ?
N2 C48 C47 124.5(3) . . ?
N2 C48 C49 119.9(4) . . ?
C47 C48 C49 115.5(3) . . ?
C46 N1 C50 118.1(3) . . ?
C46 N1 Y1 125.5(2) . . ?
C50 N1 Y1 116.1(2) . . ?
C51 C50 C55 120.7(4) . . ?
C51 C50 N1 119.1(4) . . ?
C55 C50 N1 119.9(3) . . ?
C52 C51 C50 118.5(4) . . ?
C52 C51 C56 119.9(4) . . ?
C50 C51 C56 121.6(4) . . ?
C53 C52 C51 121.0(5) . . ?
C54 C53 C52 120.3(5) . . ?
C53 C54 C55 121.3(5) . . ?
C54 C55 C50 118.1(4) . . ?
C54 C55 C59 119.6(4) . . ?
C50 C55 C59 122.2(4) . . ?
C51 C56 C57 113.4(6) . . ?
C51 C56 C58 111.7(5) . . ?
C57 C56 C58 108.9(7) . . ?
C60 C59 C61 108.3(4) . . ?
C60 C59 C55 113.5(4) . . ?
C61 C59 C55 112.9(4) . . ?
C48 N2 C62 117.9(3) . . ?
C48 N2 Y1 122.6(2) . . ?
C62 N2 Y1 118.8(2) . . ?
C67 C62 C63 120.9(4) . . ?
C67 C62 N2 120.9(3) . . ?
C63 C62 N2 118.1(4) . . ?
C64 C63 C62 118.0(5) . . ?
C64 C63 C68 119.7(4) . . ?
C62 C63 C68 122.2(4) . . ?
C65 C64 C63 122.1(5) . . ?
C64 C65 C66 119.5(5) . . ?
C65 C66 C67 121.5(5) . . ?
C62 C67 C66 117.9(4) . . ?
C62 C67 C71 123.5(4) . . ?
C66 C67 C71 118.7(4) . . ?
C63 C68 C69 111.5(5) . . ?
C63 C68 C70 112.5(4) . . ?
C69 C68 C70 109.1(4) . . ?
C67 C71 C72 111.5(4) . . ?
C67 C71 C73 110.8(4) . . ?
C72 C71 C73 110.4(4) . . ?

loop_
_geom_bond_atom_site_label_1
_geom_bond_atom_site_label_2
_geom_bond_distance
_geom_bond_site_symmetry_2
_geom_bond_publ_flag
Y1 O1 1.998(3) . ?
Y1 N1 2.323(3) . ?
Y1 N2 2.334(3) . ?
Y1 O2 2.373(3) . ?
Y1 I1 2.9779(5) . ?
C1 C2 1.404(5) . ?
C1 C6 1.413(5) . ?
C1 P1 1.851(4) . ?
C2 C3 1.395(5) . ?
C2 C7 1.494(5) . ?
C3 C4 1.374(6) . ?
C4 C5 1.381(5) . ?
C5 C6 1.386(5) . ?
C6 C22 1.495(5) . ?
C7 C12 1.397(5) . ?
C7 C8 1.406(6) . ?
C8 C9 1.378(6) . ?
C8 C13 1.517(7) . ?
C9 C10 1.362(6) . ?
C10 C11 1.359(6) . ?
C10 C16 1.513(2) . ?
C11 C12 1.392(5) . ?
C12 C19 1.513(6) . ?
C13 C15 1.510(8) . ?
C13 C14 1.557(8) . ?
C16 C18 1.515(2) . ?
C16 C17 1.515(2) . ?
C19 C20 1.512(6) . ?
C19 C21 1.530(6) . ?
C22 C23 1.394(5) . ?
C22 C27 1.410(5) . ?
C23 C24 1.396(5) . ?
C23 C28 1.524(5) . ?
C24 C25 1.368(6) . ?
C25 C26 1.385(6) . ?
C25 C31 1.519(5) . ?
C26 C27 1.386(6) . ?
C27 C34 1.527(6) . ?
C28 C30 1.528(6) . ?
C28 C29 1.534(6) . ?
C31 C33 1.495(8) . ?
C31 C32 1.503(8) . ?
C34 C36 1.502(7) . ?
C34 C35 1.543(6) . ?
P1 C37 1.846(6) . ?
C37 C38 1.493(7) . ?
C38 C39 1.440(7) . ?
C39 C40 1.443(7) . ?
C40 O1 1.392(5) . ?
O2 C44 1.459(5) . ?
O2 C41 1.460(5) . ?
C41 C42 1.508(8) . ?
C42 C43 1.435(9) . ?
C43 C44 1.474(7) . ?
C45 C46 1.504(6) . ?
C46 N1 1.333(5) . ?
C46 C47 1.400(5) . ?
C47 C48 1.405(5) . ?
C48 N2 1.337(5) . ?
C48 C49 1.508(5) . ?
N1 C50 1.435(5) . ?
C50 C51 1.405(6) . ?
C50 C55 1.416(6) . ?
C51 C52 1.389(6) . ?
C51 C56 1.507(6) . ?
C52 C53 1.388(8) . ?
C53 C54 1.367(7) . ?
C54 C55 1.394(6) . ?
C55 C59 1.512(6) . ?
C56 C57 1.519(8) . ?
C56 C58 1.545(7) . ?
C59 C60 1.497(7) . ?
C59 C61 1.505(8) . ?
N2 C62 1.449(5) . ?
C62 C67 1.400(6) . ?
C62 C63 1.413(6) . ?
C63 C64 1.388(7) . ?
C63 C68 1.513(7) . ?
C64 C65 1.369(8) . ?
C65 C66 1.375(7) . ?
C66 C67 1.408(6) . ?
C67 C71 1.506(6) . ?
C68 C69 1.518(7) . ?
C68 C70 1.535(7) . ?
C71 C72 1.520(7) . ?
C71 C73 1.531(7) . ?
